data_2006985
loop_
_publ_author_name
'Morimoto, Bruce H.'
'Lovell, Scott'
'Kahr, Bart'

_publ_section_title
;
 Ecstasy: 3,4-Methylenedioxymethamphetamine (MDMA)
;
_journal_issue 2
_journal_name_full 'Acta Crystallographica Section C'
_journal_page_first 229
_journal_page_last 231
_journal_paper_doi 10.1107/S0108270197012390
_journal_volume 54
_journal_year 1998
_chemical_formula_moiety 'C11 H16 N1 O2 1+, Cl1 1-'
_chemical_formula_sum 'C11 H16 Cl N O2'
_chemical_formula_weight 229.71
_space_group_IT_number 29
_symmetry_cell_setting orthorhombic
_symmetry_space_group_name_Hall 'P 2c -2ac'
_symmetry_space_group_name_H-M 'P c a 21'
_cell_angle_alpha 90
_cell_angle_beta 90
_cell_angle_gamma 90
_cell_formula_units_Z 4
_cell_length_a 9.3482(2)
_cell_length_b 7.0493(3)
_cell_length_c 18.0924(7)
_cell_measurement_temperature 161(2)
_cell_volume 1192.26(7)
_diffrn_ambient_temperature 161(2)
_exptl_crystal_density_diffrn 1.280
_cod_original_formula_sum 'C11 H16 Cl1 N1 O2'
_cod_database_code 2006985

loop_
_symmetry_equiv_pos_as_xyz
'x, y, z'
'-x, -y, z+1/2'
'x+1/2, -y, z'
'-x+1/2, y, z+1/2'

loop_
_atom_site_label
_atom_site_fract_x
_atom_site_fract_y
_atom_site_fract_z
_atom_site_U_iso_or_equiv
_atom_site_adp_type
_atom_site_calc_flag
_atom_site_refinement_flags
_atom_site_occupancy
_atom_site_disorder_assembly
_atom_site_disorder_group
_atom_site_type_symbol
C1 .4717(3) .4028(4) .27970(10) .0321(5) Uani d . 1 . . C
C2 .5261(3) .5802(4) .29010(10) .0361(6) Uani d . 1 . . C
H2 .5835 .6632 .2530 .040 Uiso d R 1 . . H
C3 .5007(3) .6635(4) .35960(10) .0341(6) Uani d . 1 . . C
H3 .5285 .8122 .3711 .037 Uiso d R 1 . . H
C4 .4256(2) .5692(3) .41490(10) .0300(5) Uani d . 1 . . C
C5 .3718(3) .3863(3) .40240(10) .0319(5) Uani d . 1 . . C
H5 .3253 .3262 .4412 .035 Uiso d R 1 . . H
C6 .3964(3) .3075(3) .33410(10) .0320(5) Uani d . 1 . . C
C7 .4117(4) .1158(4) .23610(10) .0406(6) Uani d . 1 . . C
H7A .4933 .0123 .2346 .045 Uiso d R 1 . . H
H7B .3189 .1003 .2056 .045 Uiso d R 1 . . H
C8 .3959(3) .6602(4) .48870(10) .0322(5) Uani d . 1 . . C
H8A .4177 .5748 .5350 .035 Uiso d R 1 . . H
H8B .4565 .7799 .4959 .035 Uiso d R 1 . . H
C9 .2372(3) .7125(4) .49640(10) .0296(5) Uani d . 1 . . C
H9 .1760 .5967 .4975 .033 Uiso d R 1 . . H
C10 .1902(3) .8674(4) .44350(10) .0350(6) Uani d . 1 . . C
H10A .2559 .9882 .4537 .052 Uiso d R 1 . . H
H10B .2095 .8309 .3871 .052 Uiso d R 1 . . H
H10C .0878 .8956 .4445 .052 Uiso d R 1 . . H
C11 .2220(3) .6318(4) .63210(10) .0381(6) Uani d . 1 . . C
H11A .1685 .5198 .6200 .057 Uiso d R 1 . . H
H11B .3264 .5749 .6355 .057 Uiso d R 1 . . H
H11C .1781 .6574 .6868 .057 Uiso d R 1 . . H
Cl1 .38309(6) .15165(7) .59700(3) .03190(10) Uani d . 1 . . Cl
O1 .4788(3) .2912(3) .21680(10) .0466(5) Uani d . 1 . . O
O2 .3523(3) .1337(3) .30850(10) .0519(6) Uani d . 1 . . O
N1 .2061(2) .7785(3) .57340(10) .0300(4) Uani d . 1 . . N
H1A .2675 .8958 .5905 .033 Uiso d R 1 . . H
H1B .1047 .8080 .5777 .033 Uiso d R 1 . . H

loop_
_atom_site_aniso_label
_atom_site_aniso_U_11
_atom_site_aniso_U_22
_atom_site_aniso_U_33
_atom_site_aniso_U_12
_atom_site_aniso_U_13
_atom_site_aniso_U_23
C1 .0350(10) .0310(10) .0300(10) .0030(10) .0024(9) -.0010(10)
C2 .0380(10) .0340(10) .0360(10) -.0040(10) .0050(10) .0020(10)
C3 .0280(10) .0330(10) .0410(10) -.0030(10) .0020(10) -.0010(10)
C4 .0230(10) .0310(10) .0360(10) .0037(9) -.0030(10) -.0020(10)
C5 .0370(10) .0280(10) .0310(10) .0017(9) .0051(9) .0030(10)
C6 .0400(10) .0240(10) .0320(10) .0010(10) .0020(10) -.0004(9)
C7 .0520(10) .0360(10) .0340(10) -.0030(10) .0070(10) -.0060(10)
C8 .0270(10) .0350(10) .0340(10) .0002(9) .0013(9) -.0050(10)
C9 .0280(10) .0260(10) .0340(10) -.0023(9) -.0009(9) -.0034(9)
C10 .0330(10) .0350(10) .0370(10) .0040(10) -.0020(10) .0050(10)
C11 .0420(10) .0370(10) .0350(10) .0060(10) .0030(10) .0100(10)
Cl1 .0277(3) .0280(3) .0400(3) -.0046(2) .0026(2) -.0019(3)
O1 .0710(10) .0360(10) .0331(9) -.0095(9) .0101(9) -.0061(8)
O2 .0850(10) .0290(10) .0420(10) -.0160(10) .0210(10) -.0083(8)
N1 .0290(10) .0254(9) .0360(10) -.0004(8) .0017(8) -.0014(8)

loop_
_geom_bond_atom_site_label_1
_geom_bond_atom_site_label_2
_geom_bond_site_symmetry_2
_geom_bond_distance
_geom_bond_publ_flag
C1 C2 . 1.363(4) yes
C1 C6 . 1.384(4) yes
C1 O1 . 1.385(3) yes
C2 C3 . 1.408(4) yes
C2 H2 . 1.0396 ?
C3 C4 . 1.392(4) yes
C3 H3 . 1.0998 ?
C4 C5 . 1.402(4) yes
C4 C8 . 1.507(3) yes
C5 C6 . 1.373(4) yes
C5 H5 . .9279 ?
C6 O2 . 1.373(3) yes
C7 O2 . 1.429(3) yes
C7 O1 . 1.430(4) yes
C7 H7A . 1.0559 ?
C7 H7B . 1.0339 ?
C8 C9 . 1.535(3) yes
C8 H8A . 1.0515 ?
C8 H8B . 1.0246 ?
C9 N1 . 1.497(3) yes
C9 C10 . 1.517(3) yes
C9 H9 . .9970 ?
C10 H10A . 1.0660 ?
C10 H10B . 1.0677 ?
C10 H10C . .9778 ?
C11 N1 . 1.490(3) yes
C11 H11A . .9599 ?
C11 H11B . 1.0570 ?
C11 H11C . 1.0865 ?
N1 H1A . 1.0533 ?
N1 H1B . .9737 ?

loop_
_cod_related_entry_id
_cod_related_entry_database
_cod_related_entry_code
1 ChemSpider 64409
